data_4078477
loop_
_publ_author_name
'Jian, Zhongbao'
'Petrov, Alex R.'
'Hangaly, Noa K.'
'Li, Shihui'
'Rong, Weifeng'
'Mou, Zehuai'
'Rufanov, Konstantin A.'
'Harms, Klaus'
'Sundermeyer, J\"org'
'Cui, Dongmei'

_publ_section_title
;
 Phosphazene-Functionalized Cyclopentadienyl and Its Derivatives Ligated
 Rare-Earth Metal Alkyl Complexes: Synthesis, Structures, and Catalysis on
 Ethylene Polymerization
;
_journal_issue 11
_journal_name_full Organometallics
_journal_page_first 4267
_journal_paper_doi 10.1021/om300263p
_journal_volume 31
_journal_year 2012
_chemical_formula_sum 'C37 H53 N P Sc Si2'
_chemical_formula_weight 643.91
_chemical_name_systematic
; 
 ? 
;
_space_group_IT_number 14
_symmetry_cell_setting monoclinic
_symmetry_space_group_name_Hall '-P 2yn'
_symmetry_space_group_name_H-M 'P 1 21/n 1'
_atom_sites_solution_hydrogens geom
_atom_sites_solution_primary direct
_atom_sites_solution_secondary difmap
_audit_creation_method SHELXL-97
_cell_angle_alpha 90.00
_cell_angle_beta 102.7920(10)
_cell_angle_gamma 90.00
_cell_formula_units_Z 4
_cell_length_a 12.8035(7)
_cell_length_b 19.0339(12)
_cell_length_c 16.0092(9)
_cell_measurement_reflns_used 5472
_cell_measurement_temperature 185(2)
_cell_measurement_theta_max 25.96
_cell_measurement_theta_min 2.51
_cell_volume 3804.6(4)
_computing_cell_refinement 'Bruker SMART'
_computing_data_collection 'Bruker SMART'
_computing_data_reduction 'Bruker SAINT'
_computing_molecular_graphics 'Bruker SHELXTL'
_computing_publication_material 'Bruker SHELXTL'
_computing_structure_refinement 'SHELXL-97 (Sheldrick, 1997)'
_computing_structure_solution 'SHELXS-97 (Sheldrick, 1990)'
_diffrn_ambient_temperature 185(2)
_diffrn_measured_fraction_theta_full 0.992
_diffrn_measured_fraction_theta_max 0.992
_diffrn_measurement_device_type 'Bruker APEXII CCD area detector'
_diffrn_measurement_method 'phi and omega scans'
_diffrn_radiation_monochromator graphite
_diffrn_radiation_source 'fine-focus sealed tube'
_diffrn_radiation_type MoK\a
_diffrn_radiation_wavelength 0.71073
_diffrn_reflns_av_R_equivalents 0.0551
_diffrn_reflns_av_sigmaI/netI 0.0708
_diffrn_reflns_limit_h_max 14
_diffrn_reflns_limit_h_min -15
_diffrn_reflns_limit_k_max 17
_diffrn_reflns_limit_k_min -23
_diffrn_reflns_limit_l_max 19
_diffrn_reflns_limit_l_min -16
_diffrn_reflns_number 20895
_diffrn_reflns_theta_full 26.23
_diffrn_reflns_theta_max 26.23
_diffrn_reflns_theta_min 1.85
_exptl_absorpt_coefficient_mu 0.323
_exptl_absorpt_correction_T_max 0.9442
_exptl_absorpt_correction_T_min 0.9151
_exptl_absorpt_correction_type multi-scan
_exptl_absorpt_process_details SADABS
_exptl_crystal_density_diffrn 1.124
_exptl_crystal_density_method 'not measured'
_exptl_crystal_F_000 1384
_exptl_crystal_size_max 0.28
_exptl_crystal_size_mid 0.24
_exptl_crystal_size_min 0.18
_refine_diff_density_max 1.142
_refine_diff_density_min -0.785
_refine_diff_density_rms 0.075
_refine_ls_extinction_method none
_refine_ls_goodness_of_fit_ref 1.029
_refine_ls_hydrogen_treatment constr
_refine_ls_matrix_type full
_refine_ls_number_parameters 385
_refine_ls_number_reflns 7596
_refine_ls_number_restraints 10
_refine_ls_restrained_S_all 1.047
_refine_ls_R_factor_all 0.1190
_refine_ls_R_factor_gt 0.0724
_refine_ls_shift/su_max 0.003
_refine_ls_shift/su_mean 0.000
_refine_ls_structure_factor_coef Fsqd
_refine_ls_weighting_details 'calc w=1/[\s^2^(Fo^2^)+(0.1107P)^2^+3.4781P] where P=(Fo^2^+2Fc^2^)/3'
_refine_ls_weighting_scheme calc
_refine_ls_wR_factor_gt 0.1878
_refine_ls_wR_factor_ref 0.2212
_reflns_number_gt 4747
_reflns_number_total 7596
_reflns_threshold_expression >2sigma(I)
_cod_data_source_file om300263p_si_002.cif
_cod_data_source_block 2a
_cod_depositor_comments
;
The following automatic conversions were performed:

'_symmetry_cell_setting' value 'Monoclinic' changed to 'monoclinic'
according to /home/saulius/struct/CIF-dictionaries/cif_core.dic
dictionary named 'cif_core.dic' version 2.4.1 from 2010-06-29.

Automatic conversion script
Id: cif_fix_values 1891 2012-01-12 08:04:46Z andrius 
;
_cod_original_sg_symbol_H-M P2(1)/n
_cod_database_code 4078477

loop_
_symmetry_equiv_pos_as_xyz
'x, y, z'
'-x+1/2, y+1/2, -z+1/2'
'-x, -y, -z'
'x-1/2, -y-1/2, z-1/2'

loop_
_atom_site_label
_atom_site_type_symbol
_atom_site_fract_x
_atom_site_fract_y
_atom_site_fract_z
_atom_site_U_iso_or_equiv
_atom_site_adp_type
_atom_site_occupancy
_atom_site_symmetry_multiplicity
_atom_site_calc_flag
_atom_site_refinement_flags
_atom_site_disorder_assembly
_atom_site_disorder_group
C1 C 0.5578(3) 0.0369(2) 0.6559(2) 0.0312(9) Uani 1 1 d . . .
C2 C 0.6049(4) -0.0005(2) 0.7321(3) 0.0396(10) Uani 1 1 d . . .
H2 H 0.6751 -0.0198 0.7458 0.047 Uiso 1 1 calc R . .
C3 C 0.5300(4) -0.0038(3) 0.7826(3) 0.0505(13) Uani 1 1 d . . .
H3 H 0.5403 -0.0259 0.8371 0.061 Uiso 1 1 calc R . .
C4 C 0.4374(4) 0.0305(3) 0.7406(3) 0.0483(12) Uani 1 1 d . . .
H4 H 0.3739 0.0357 0.7613 0.058 Uiso 1 1 calc R . .
C5 C 0.4537(3) 0.0559(2) 0.6628(3) 0.0384(10) Uani 1 1 d . . .
H5 H 0.4033 0.0815 0.6215 0.046 Uiso 1 1 calc R . .
C6 C 0.5555(3) 0.1306(2) 0.5106(2) 0.0273(8) Uani 1 1 d . . .
C7 C 0.4822(3) 0.1810(2) 0.5258(3) 0.0327(9) Uani 1 1 d . . .
H7 H 0.4759 0.1902 0.5828 0.039 Uiso 1 1 calc R . .
C8 C 0.4189(3) 0.2175(2) 0.4584(3) 0.0427(11) Uani 1 1 d . . .
H8 H 0.3679 0.2507 0.4690 0.051 Uiso 1 1 calc R . .
C9 C 0.4300(4) 0.2058(2) 0.3756(3) 0.0466(12) Uani 1 1 d . . .
H9 H 0.3883 0.2320 0.3296 0.056 Uiso 1 1 calc R . .
C10 C 0.5008(4) 0.1565(2) 0.3595(3) 0.0414(11) Uani 1 1 d . . .
H10 H 0.5074 0.1485 0.3024 0.050 Uiso 1 1 calc R . .
C11 C 0.5631(3) 0.1178(2) 0.4260(2) 0.0319(9) Uani 1 1 d . . .
H11 H 0.6108 0.0829 0.4141 0.038 Uiso 1 1 calc R . .
C12 C 0.7256(3) 0.0302(2) 0.5551(2) 0.0300(9) Uani 1 1 d . . .
C13 C 0.7198(3) -0.0424(2) 0.5605(3) 0.0370(10) Uani 1 1 d . . .
H13 H 0.6715 -0.0634 0.5904 0.044 Uiso 1 1 calc R . .
C14 C 0.7844(3) -0.0842(3) 0.5222(3) 0.0489(12) Uani 1 1 d . . .
H14 H 0.7820 -0.1339 0.5275 0.059 Uiso 1 1 calc R . .
C15 C 0.8521(4) -0.0540(3) 0.4764(3) 0.0519(13) Uani 1 1 d . . .
H15 H 0.8948 -0.0831 0.4492 0.062 Uiso 1 1 calc R . .
C16 C 0.8583(3) 0.0182(3) 0.4699(3) 0.0474(12) Uani 1 1 d . . .
H16 H 0.9049 0.0386 0.4380 0.057 Uiso 1 1 calc R . .
C17 C 0.7962(3) 0.0611(2) 0.5102(3) 0.0376(10) Uani 1 1 d . . .
H17 H 0.8016 0.1108 0.5073 0.045 Uiso 1 1 calc R . .
C18 C 0.7959(3) 0.1738(2) 0.6758(2) 0.0309(9) Uani 1 1 d . . .
C19 C 0.7912(3) 0.2433(2) 0.6455(2) 0.0337(9) Uani 1 1 d . . .
C20 C 0.8858(4) 0.2762(3) 0.6382(3) 0.0452(11) Uani 1 1 d . . .
H20 H 0.8828 0.3224 0.6152 0.054 Uiso 1 1 calc R . .
C21 C 0.9834(4) 0.2437(3) 0.6633(3) 0.0520(13) Uani 1 1 d . . .
H21 H 1.0469 0.2668 0.6568 0.062 Uiso 1 1 calc R . .
C22 C 0.9886(4) 0.1772(3) 0.6981(3) 0.0492(12) Uani 1 1 d . . .
H22 H 1.0565 0.1555 0.7171 0.059 Uiso 1 1 calc R . .
C23 C 0.8966(3) 0.1411(2) 0.7059(3) 0.0382(10) Uani 1 1 d . . .
C24 C 0.9111(3) 0.0706(3) 0.7523(3) 0.0454(11) Uani 1 1 d . . .
H24 H 0.8385 0.0512 0.7524 0.054 Uiso 1 1 calc R . .
C25 C 0.9710(4) 0.0814(3) 0.8459(3) 0.0631(15) Uani 1 1 d . . .
H25A H 1.0435 0.0986 0.8474 0.095 Uiso 1 1 calc R . .
H25B H 0.9752 0.0367 0.8767 0.095 Uiso 1 1 calc R . .
H25C H 0.9325 0.1159 0.8732 0.095 Uiso 1 1 calc R . .
C26 C 0.9711(4) 0.0165(3) 0.7102(3) 0.0591(14) Uani 1 1 d . . .
H26A H 0.9319 0.0083 0.6511 0.089 Uiso 1 1 calc R . .
H26B H 0.9769 -0.0277 0.7424 0.089 Uiso 1 1 calc R . .
H26C H 1.0430 0.0342 0.7101 0.089 Uiso 1 1 calc R . .
C27 C 0.6874(3) 0.2841(2) 0.6222(2) 0.0385(10) Uani 1 1 d . . .
H27 H 0.6282 0.2521 0.6295 0.046 Uiso 1 1 calc R . .
C28 C 0.6898(4) 0.3466(3) 0.6833(3) 0.0583(14) Uani 1 1 d . . .
H28A H 0.7003 0.3294 0.7423 0.087 Uiso 1 1 calc R . .
H28B H 0.6217 0.3722 0.6679 0.087 Uiso 1 1 calc R . .
H28C H 0.7487 0.3782 0.6786 0.087 Uiso 1 1 calc R . .
C29 C 0.6633(4) 0.3090(3) 0.5290(3) 0.0544(13) Uani 1 1 d . . .
H29A H 0.5942 0.3335 0.5159 0.082 Uiso 1 1 calc R . .
H29B H 0.6604 0.2684 0.4909 0.082 Uiso 1 1 calc R . .
H29C H 0.7198 0.3412 0.5205 0.082 Uiso 1 1 calc R . .
C30 C 0.7005(5) 0.1373(3) 0.8981(3) 0.0652(16) Uani 1 1 d . . .
H30A H 0.7722 0.1420 0.8849 0.078 Uiso 1 1 calc R . .
H30B H 0.6824 0.1851 0.9149 0.078 Uiso 1 1 calc R . .
C31 C 0.7588(7) -0.0048(4) 0.9768(5) 0.108(3) Uani 1 1 d . . .
H31A H 0.7740 -0.0313 1.0307 0.162 Uiso 1 1 calc R . .
H31B H 0.8211 -0.0067 0.9508 0.162 Uiso 1 1 calc R . .
H31C H 0.6967 -0.0255 0.9376 0.162 Uiso 1 1 calc R . .
C32 C 0.8549(7) 0.1173(4) 1.0783(4) 0.109(3) Uani 1 1 d . . .
H32A H 0.8426 0.1621 1.1048 0.163 Uiso 1 1 calc R . .
H32B H 0.9134 0.1227 1.0484 0.163 Uiso 1 1 calc R . .
H32C H 0.8739 0.0812 1.1227 0.163 Uiso 1 1 calc R . .
C33 C 0.6137(7) 0.0858(5) 1.0497(5) 0.123(3) Uani 1 1 d . . .
H33A H 0.6063 0.1306 1.0780 0.184 Uiso 1 1 calc R . .
H33B H 0.6247 0.0479 1.0921 0.184 Uiso 1 1 calc R . .
H33C H 0.5484 0.0766 1.0059 0.184 Uiso 1 1 calc R . .
C34 C 0.4865(5) 0.2193(3) 0.7604(4) 0.0757(18) Uani 1 1 d D A .
H34A H 0.5338 0.2607 0.7629 0.091 Uiso 1 1 calc R . .
H34B H 0.4418 0.2179 0.7014 0.091 Uiso 1 1 calc R . .
C35' C 0.365(2) 0.3175(13) 0.8494(16) 0.050(3) Uiso 0.20 1 d P A 1
H35A H 0.3035 0.3255 0.8020 0.075 Uiso 0.20 1 d PR A 1
H35B H 0.4263 0.3452 0.8402 0.075 Uiso 0.20 1 d PR A 1
H35C H 0.3475 0.3316 0.9034 0.075 Uiso 0.20 1 d PR A 1
C36' C 0.2859(19) 0.2026(13) 0.7152(15) 0.050(3) Uiso 0.20 1 d P A 1
H36A H 0.2331 0.2075 0.6609 0.075 Uiso 0.20 1 d PR A 1
H36B H 0.2507 0.2102 0.7630 0.075 Uiso 0.20 1 d PR A 1
H36C H 0.3168 0.1553 0.7192 0.075 Uiso 0.20 1 d PR A 1
C37' C 0.388(2) 0.1592(14) 0.9051(16) 0.050(3) Uiso 0.20 1 d P A 1
H37A H 0.3570 0.1149 0.9192 0.075 Uiso 0.20 1 d PR A 1
H37B H 0.3740 0.1962 0.9437 0.075 Uiso 0.20 1 d PR A 1
H37C H 0.4656 0.1535 0.9118 0.075 Uiso 0.20 1 d PR A 1
C35 C 0.3003(7) 0.3122(5) 0.7918(6) 0.140(3) Uani 0.80 1 d PD A 2
H35D H 0.3383 0.3569 0.7916 0.210 Uiso 0.80 1 d PR A 2
H35E H 0.2554 0.3145 0.8340 0.210 Uiso 0.80 1 d PR A 2
H35F H 0.2551 0.3036 0.7348 0.210 Uiso 0.80 1 d PR A 2
C36 C 0.3264(8) 0.1642(4) 0.8600(7) 0.140(3) Uani 0.80 1 d PD A 2
H36D H 0.2849 0.1406 0.8089 0.210 Uiso 0.80 1 calc PR A 2
H36E H 0.2778 0.1807 0.8953 0.210 Uiso 0.80 1 calc PR A 2
H36F H 0.3781 0.1311 0.8931 0.210 Uiso 0.80 1 calc PR A 2
C37 C 0.4847(7) 0.2781(6) 0.9326(5) 0.140(3) Uani 0.80 1 d PD A 2
H37D H 0.5389 0.2446 0.9616 0.210 Uiso 0.80 1 d PR A 2
H37E H 0.4387 0.2917 0.9713 0.210 Uiso 0.80 1 d PR A 2
H37F H 0.5202 0.3199 0.9163 0.210 Uiso 0.80 1 d PR A 2
N1 N 0.6990(2) 0.13596(17) 0.67863(19) 0.0296(7) Uani 1 1 d . . .
P1 P 0.63914(7) 0.08553(5) 0.60078(6) 0.0252(2) Uani 1 1 d . . .
Sc1 Sc 0.59556(7) 0.12435(5) 0.77179(5) 0.0402(3) Uani 1 1 d . . .
Si1 Si 0.72879(13) 0.09022(8) 0.99909(8) 0.0549(4) Uani 1 1 d . . .
Si2 Si 0.39797(13) 0.23941(11) 0.82752(12) 0.0760(5) Uani 1 1 d D . .

loop_
_atom_site_aniso_label
_atom_site_aniso_U_11
_atom_site_aniso_U_22
_atom_site_aniso_U_33
_atom_site_aniso_U_23
_atom_site_aniso_U_13
_atom_site_aniso_U_12
C1 0.034(2) 0.031(2) 0.0287(19) -0.0020(17) 0.0070(16) -0.0086(17)
C2 0.045(2) 0.038(3) 0.035(2) 0.0048(19) 0.0070(18) -0.011(2)
C3 0.066(3) 0.053(3) 0.035(2) 0.004(2) 0.018(2) -0.023(3)
C4 0.055(3) 0.054(3) 0.044(2) -0.006(2) 0.028(2) -0.021(2)
C5 0.034(2) 0.038(2) 0.045(2) -0.003(2) 0.0113(18) -0.0082(19)
C6 0.0264(19) 0.027(2) 0.0256(18) -0.0014(15) 0.0001(14) -0.0062(16)
C7 0.029(2) 0.029(2) 0.038(2) -0.0048(17) 0.0033(16) -0.0034(17)
C8 0.038(2) 0.028(2) 0.055(3) -0.003(2) -0.004(2) 0.0066(19)
C9 0.054(3) 0.035(3) 0.039(2) 0.006(2) -0.015(2) 0.000(2)
C10 0.056(3) 0.039(3) 0.025(2) 0.0030(18) -0.0004(18) -0.007(2)
C11 0.036(2) 0.029(2) 0.0285(19) -0.0004(17) 0.0028(16) -0.0054(17)
C12 0.0241(19) 0.032(2) 0.0328(19) -0.0003(17) 0.0031(15) -0.0018(17)
C13 0.028(2) 0.035(2) 0.047(2) 0.0001(19) 0.0046(17) -0.0010(18)
C14 0.035(2) 0.038(3) 0.071(3) -0.010(2) 0.006(2) 0.004(2)
C15 0.035(2) 0.056(3) 0.065(3) -0.016(3) 0.012(2) 0.007(2)
C16 0.032(2) 0.063(3) 0.051(3) -0.007(2) 0.0171(19) 0.001(2)
C17 0.031(2) 0.045(3) 0.038(2) -0.0001(19) 0.0090(17) -0.0007(19)
C18 0.032(2) 0.038(2) 0.0212(17) -0.0033(16) 0.0034(15) -0.0097(18)
C19 0.040(2) 0.038(2) 0.0234(18) -0.0045(17) 0.0072(16) -0.0129(19)
C20 0.054(3) 0.045(3) 0.038(2) -0.002(2) 0.013(2) -0.020(2)
C21 0.045(3) 0.066(4) 0.049(3) -0.008(3) 0.019(2) -0.025(3)
C22 0.036(3) 0.064(3) 0.047(3) -0.002(2) 0.007(2) -0.010(2)
C23 0.037(2) 0.046(3) 0.030(2) -0.0065(18) 0.0033(17) -0.009(2)
C24 0.035(2) 0.056(3) 0.041(2) 0.006(2) -0.0029(18) 0.000(2)
C25 0.060(3) 0.081(4) 0.042(3) 0.008(3) -0.003(2) 0.004(3)
C26 0.048(3) 0.060(4) 0.062(3) 0.003(3) -0.004(2) 0.008(3)
C27 0.047(3) 0.032(2) 0.034(2) 0.0009(18) 0.0033(18) -0.009(2)
C28 0.067(3) 0.045(3) 0.061(3) -0.013(3) 0.009(3) -0.007(3)
C29 0.068(3) 0.048(3) 0.043(3) 0.010(2) 0.002(2) -0.013(3)
C30 0.073(4) 0.086(4) 0.037(3) -0.003(3) 0.013(2) -0.032(3)
C31 0.154(7) 0.068(5) 0.085(5) 0.005(4) -0.012(5) 0.010(5)
C32 0.159(7) 0.097(6) 0.051(4) 0.006(4) -0.018(4) -0.049(5)
C33 0.141(7) 0.152(8) 0.093(5) 0.033(5) 0.063(5) -0.016(6)
C34 0.119(5) 0.052(3) 0.075(4) -0.016(3) 0.064(4) -0.001(3)
C35 0.148(6) 0.167(7) 0.122(5) -0.039(5) 0.068(5) 0.028(5)
C36 0.148(6) 0.167(7) 0.122(5) -0.039(5) 0.068(5) 0.028(5)
C37 0.148(6) 0.167(7) 0.122(5) -0.039(5) 0.068(5) 0.028(5)
N1 0.0308(17) 0.0335(19) 0.0240(15) 0.0000(14) 0.0051(12) -0.0079(14)
P1 0.0256(5) 0.0268(5) 0.0227(5) -0.0004(4) 0.0041(4) -0.0033(4)
Sc1 0.0507(5) 0.0463(5) 0.0266(4) -0.0060(4) 0.0153(3) -0.0186(4)
Si1 0.0721(10) 0.0574(10) 0.0361(7) 0.0047(6) 0.0137(6) -0.0022(8)
Si2 0.0490(9) 0.1015(15) 0.0850(12) 0.0099(11) 0.0311(8) 0.0000(9)

loop_
_atom_type_symbol
_atom_type_description
_atom_type_scat_dispersion_real
_atom_type_scat_dispersion_imag
_atom_type_scat_source
C C 0.0033 0.0016 'International Tables Vol C Tables 4.2.6.8 and 6.1.1.4'
H H 0.0000 0.0000 'International Tables Vol C Tables 4.2.6.8 and 6.1.1.4'
N N 0.0061 0.0033 'International Tables Vol C Tables 4.2.6.8 and 6.1.1.4'
Si Si 0.0817 0.0704 'International Tables Vol C Tables 4.2.6.8 and 6.1.1.4'
P P 0.1023 0.0942 'International Tables Vol C Tables 4.2.6.8 and 6.1.1.4'
Sc Sc 0.2519 0.3716 'International Tables Vol C Tables 4.2.6.8 and 6.1.1.4'

loop_
_geom_angle_atom_site_label_1
_geom_angle_atom_site_label_2
_geom_angle_atom_site_label_3
_geom_angle
C5 C1 C2 106.8(3)
C5 C1 P1 125.3(3)
C2 C1 P1 120.2(3)
C5 C1 Sc1 78.4(2)
C2 C1 Sc1 73.6(2)
P1 C1 Sc1 89.05(16)
C3 C2 C1 107.8(4)
C3 C2 Sc1 79.3(3)
C1 C2 Sc1 72.8(2)
C3 C2 H2 126.1
C1 C2 H2 126.1
Sc1 C2 H2 114.1
C2 C3 C4 108.8(4)
C2 C3 Sc1 69.1(3)
C4 C3 Sc1 77.3(3)
C2 C3 H3 125.6
C4 C3 H3 125.6
Sc1 C3 H3 119.7
C3 C4 C5 108.4(4)
C3 C4 Sc1 72.1(3)
C5 C4 Sc1 71.2(2)
C3 C4 H4 125.8
C5 C4 H4 125.8
Sc1 C4 H4 122.6
C4 C5 C1 108.2(4)
C4 C5 Sc1 78.0(3)
C1 C5 Sc1 69.2(2)
C4 C5 H5 125.9
C1 C5 H5 125.9
Sc1 C5 H5 118.6
C7 C6 C11 118.6(3)
C7 C6 P1 119.1(3)
C11 C6 P1 122.2(3)
C8 C7 C6 120.5(4)
C8 C7 H7 119.7
C6 C7 H7 119.7
C9 C8 C7 119.9(4)
C9 C8 H8 120.0
C7 C8 H8 120.0
C10 C9 C8 120.3(4)
C10 C9 H9 119.9
C8 C9 H9 119.9
C9 C10 C11 120.7(4)
C9 C10 H10 119.6
C11 C10 H10 119.6
C10 C11 C6 119.8(4)
C10 C11 H11 120.1
C6 C11 H11 120.1
C13 C12 C17 120.0(4)
C13 C12 P1 120.8(3)
C17 C12 P1 119.2(3)
C14 C13 C12 119.9(4)
C14 C13 H13 120.0
C12 C13 H13 120.0
C15 C14 C13 120.2(5)
C15 C14 H14 119.9
C13 C14 H14 119.9
C14 C15 C16 120.6(4)
C14 C15 H15 119.7
C16 C15 H15 119.7
C15 C16 C17 119.9(4)
C15 C16 H16 120.0
C17 C16 H16 120.0
C16 C17 C12 119.3(4)
C16 C17 H17 120.4
C12 C17 H17 120.4
C19 C18 C23 119.8(4)
C19 C18 N1 120.6(4)
C23 C18 N1 119.6(4)
C20 C19 C18 118.8(4)
C20 C19 C27 118.8(4)
C18 C19 C27 122.4(4)
C21 C20 C19 121.7(5)
C21 C20 H20 119.2
C19 C20 H20 119.2
C22 C21 C20 119.5(4)
C22 C21 H21 120.3
C20 C21 H21 120.3
C21 C22 C23 121.5(5)
C21 C22 H22 119.2
C23 C22 H22 119.2
C22 C23 C18 118.5(4)
C22 C23 C24 117.6(4)
C18 C23 C24 123.8(4)
C26 C24 C23 113.4(4)
C26 C24 C25 109.2(4)
C23 C24 C25 109.7(4)
C26 C24 H24 108.1
C23 C24 H24 108.1
C25 C24 H24 108.1
C24 C25 H25A 109.5
C24 C25 H25B 109.5
H25A C25 H25B 109.5
C24 C25 H25C 109.5
H25A C25 H25C 109.5
H25B C25 H25C 109.5
C24 C26 H26A 109.5
C24 C26 H26B 109.5
H26A C26 H26B 109.5
C24 C26 H26C 109.5
H26A C26 H26C 109.5
H26B C26 H26C 109.5
C19 C27 C29 112.1(4)
C19 C27 C28 110.4(4)
C29 C27 C28 110.6(4)
C19 C27 H27 107.9
C29 C27 H27 107.9
C28 C27 H27 107.9
C27 C28 H28A 109.5
C27 C28 H28B 109.5
H28A C28 H28B 109.5
C27 C28 H28C 109.5
H28A C28 H28C 109.5
H28B C28 H28C 109.5
C27 C29 H29A 109.5
C27 C29 H29B 109.5
H29A C29 H29B 109.5
C27 C29 H29C 109.5
H29A C29 H29C 109.5
H29B C29 H29C 109.5
Si1 C30 Sc1 137.0(3)
Si1 C30 H30A 102.9
Sc1 C30 H30A 102.9
Si1 C30 H30B 102.9
Sc1 C30 H30B 102.9
H30A C30 H30B 105.1
Si1 C31 H31A 109.5
Si1 C31 H31B 109.5
H31A C31 H31B 109.5
Si1 C31 H31C 109.5
H31A C31 H31C 109.5
H31B C31 H31C 109.5
Si1 C32 H32A 109.5
Si1 C32 H32B 109.5
H32A C32 H32B 109.5
Si1 C32 H32C 109.5
H32A C32 H32C 109.5
H32B C32 H32C 109.5
Si1 C33 H33A 109.5
Si1 C33 H33B 109.5
H33A C33 H33B 109.5
Si1 C33 H33C 109.5
H33A C33 H33C 109.5
H33B C33 H33C 109.5
Si2 C34 Sc1 126.2(3)
Si2 C34 H34A 105.8
Sc1 C34 H34A 105.8
Si2 C34 H34B 105.8
Sc1 C34 H34B 105.8
H34A C34 H34B 106.2
Si2 C35' H35A 100.4
Si2 C35' H35B 102.3
H35A C35' H35B 109.5
Si2 C35' H35C 124.8
H35A C35' H35C 109.5
H35B C35' H35C 109.5
Si2 C35' H35D 117.5
Si2 C35' H35E 103.2
H35D C35' H35E 77.0
Si2 C36' H36A 155.6
Si2 C36' H36B 68.7
H36A C36' H36B 109.5
Si2 C36' H36C 93.4
H36A C36' H36C 109.5
H36B C36' H36C 109.5
Si2 C37' H37A 152.8
Si2 C37' H37B 83.6
H37A C37' H37B 109.5
Si2 C37' H37C 87.1
H37A C37' H37C 109.5
H37B C37' H37C 109.5
Si2 C37' H37D 65.2
Si2 C35 H35A 117.2
Si2 C35 H35C 78.0
Si2 C35 H35D 110.1
Si2 C35 H35E 106.1
H35D C35 H35E 109.5
Si2 C35 H35F 112.2
H35A C35 H35F 129.2
H35C C35 H35F 164.0
H35D C35 H35F 109.5
H35E C35 H35F 109.5
Si2 C36 H36B 66.2
Si2 C36 H36C 72.1
Si2 C36 H37A 131.7
H36B C36 H37A 161.0
H36C C36 H37A 127.4
Si2 C36 H36D 109.5
Si2 C36 H36E 109.5
H36D C36 H36E 109.5
Si2 C36 H36F 109.5
H36D C36 H36F 109.5
H36E C36 H36F 109.5
Si2 C37 H37B 62.2
Si2 C37 H37C 58.9
Si2 C37 H37D 111.9
H37B C37 H37D 84.2
H37C C37 H37D 57.5
Si2 C37 H37E 109.8
H37C C37 H37E 106.9
H37D C37 H37E 109.5
Si2 C37 H37F 106.7
H37B C37 H37F 165.5
H37C C37 H37F 143.6
H37D C37 H37F 109.5
H37E C37 H37F 109.5
C18 N1 P1 122.3(2)
C18 N1 Sc1 135.8(2)
P1 N1 Sc1 101.92(15)
N1 P1 C1 99.00(17)
N1 P1 C12 115.48(17)
C1 P1 C12 112.37(19)
N1 P1 C6 115.29(17)
C1 P1 C6 109.58(18)
C12 P1 C6 105.18(17)
C30 Sc1 N1 105.99(16)
C30 Sc1 C34 103.1(2)
N1 Sc1 C34 108.42(15)
C30 Sc1 C1 139.0(2)
N1 Sc1 C1 66.82(12)
C34 Sc1 C1 117.64(19)
C30 Sc1 C2 107.0(2)
N1 Sc1 C2 81.52(13)
C34 Sc1 C2 144.2(2)
C1 Sc1 C2 33.66(13)
C30 Sc1 C5 152.00(18)
N1 Sc1 C5 91.79(12)
C34 Sc1 C5 91.13(19)
C1 Sc1 C5 32.35(13)
C2 Sc1 C5 53.57(14)
C30 Sc1 C3 100.74(19)
N1 Sc1 C3 112.89(14)
C34 Sc1 C3 123.5(2)
C1 Sc1 C3 53.32(13)
C2 Sc1 C3 31.61(14)
C5 Sc1 C3 51.74(15)
C30 Sc1 C4 122.48(18)
N1 Sc1 C4 118.94(12)
C34 Sc1 C4 95.2(2)
C1 Sc1 C4 52.42(13)
C2 Sc1 C4 52.00(15)
C5 Sc1 C4 30.81(13)
C3 Sc1 C4 30.61(15)
C30 Si1 C33 113.3(3)
C30 Si1 C32 115.8(3)
C33 Si1 C32 111.5(4)
C30 Si1 C31 108.2(3)
C33 Si1 C31 104.8(4)
C32 Si1 C31 102.0(4)
C34 Si2 C35' 124.5(10)
C34 Si2 C35 116.8(3)
C34 Si2 C36' 79.7(7)
C35' Si2 C36' 109.0(11)
C35 Si2 C36' 73.1(7)
C34 Si2 C36 115.5(3)
C35' Si2 C36 119.4(10)
C35 Si2 C36 108.8(4)
C36' Si2 C36 72.6(7)
C34 Si2 C37' 110.6(8)
C35' Si2 C37' 121.3(12)
C36' Si2 C37' 98.6(10)
C34 Si2 C37 106.7(3)
C35 Si2 C37 101.5(4)
C36 Si2 C37 106.0(4)

loop_
_geom_bond_atom_site_label_1
_geom_bond_atom_site_label_2
_geom_bond_distance
C1 C5 1.407(6)
C1 C2 1.427(5)
C1 P1 1.768(4)
C1 Sc1 2.459(4)
C2 C3 1.386(6)
C2 Sc1 2.470(5)
C2 H2 0.9500
C3 C4 1.390(7)
C3 Sc1 2.599(5)
C3 H3 0.9500
C4 C5 1.394(6)
C4 Sc1 2.663(5)
C4 H4 0.9500
C5 Sc1 2.577(4)
C5 H5 0.9500
C6 C7 1.400(5)
C6 C11 1.400(5)
C6 P1 1.811(4)
C7 C8 1.384(6)
C7 H7 0.9500
C8 C9 1.382(6)
C8 H8 0.9500
C9 C10 1.367(6)
C9 H9 0.9500
C10 C11 1.391(5)
C10 H10 0.9500
C11 H11 0.9500
C12 C13 1.387(6)
C12 C17 1.404(5)
C12 P1 1.797(4)
C13 C14 1.385(6)
C13 H13 0.9500
C14 C15 1.378(7)
C14 H14 0.9500
C15 C16 1.382(7)
C15 H15 0.9500
C16 C17 1.394(6)
C16 H16 0.9500
C17 H17 0.9500
C18 C19 1.406(6)
C18 C23 1.417(6)
C18 N1 1.443(5)
C19 C20 1.391(6)
C19 C27 1.512(6)
C20 C21 1.373(7)
C20 H20 0.9500
C21 C22 1.378(7)
C21 H21 0.9500
C22 C23 1.393(6)
C22 H22 0.9500
C23 C24 1.526(6)
C24 C26 1.527(7)
C24 C25 1.538(6)
C24 H24 1.0000
C25 H25A 0.9800
C25 H25B 0.9800
C25 H25C 0.9800
C26 H26A 0.9800
C26 H26B 0.9800
C26 H26C 0.9800
C27 C29 1.531(6)
C27 C28 1.536(6)
C27 H27 1.0000
C28 H28A 0.9800
C28 H28B 0.9800
C28 H28C 0.9800
C29 H29A 0.9800
C29 H29B 0.9800
C29 H29C 0.9800
C30 Si1 1.814(5)
C30 Sc1 2.180(5)
C30 H30A 0.9900
C30 H30B 0.9900
C31 Si1 1.899(7)
C31 H31A 0.9800
C31 H31B 0.9800
C31 H31C 0.9800
C32 Si1 1.890(7)
C32 H32A 0.9800
C32 H32B 0.9800
C32 H32C 0.9800
C33 Si1 1.834(7)
C33 H33A 0.9800
C33 H33B 0.9800
C33 H33C 0.9800
C34 Si2 1.768(4)
C34 Sc1 2.266(6)
C34 H34A 0.9900
C34 H34B 0.9900
C35' Si2 1.60(2)
C35' H35A 0.9800
C35' H35B 0.9800
C35' H35C 0.9800
C36' Si2 2.15(2)
C36' H36A 0.9800
C36' H36B 0.9800
C36' H36C 0.9800
C37' Si2 1.99(3)
C37' H37A 0.9800
C37' H37B 0.9800
C37' H37C 0.9800
C35 Si2 1.869(6)
C35 H35D 0.9800
C35 H35E 0.9800
C35 H35F 0.9800
C36 Si2 1.837(6)
C36 H36D 0.9800
C36 H36E 0.9800
C36 H36F 0.9800
C37 Si2 1.944(6)
C37 H37D 0.9800
C37 H37E 0.9800
C37 H37F 0.9800
N1 P1 1.625(3)
N1 Sc1 2.214(3)
